data_4000835
loop_
_publ_author_name
'Huang, Hongwei'
'Yao, Jiyong'
'Lin, Zheshuai'
'Wang, Xiaoyang'
'He, Ran'
'Yao, Wenjiao'
'Zhai, Naixia'
'Chen, Chuangtian'

_publ_section_title
;
 Molecular Engineering Design to Resolve the Layering Habit and
 Polymorphism Problems in Deep UV NLO Crystals: New Structures in
 MM&#x2032;Be2B2O6F (M&#x2550;Na, M&#x2032;&#x2550;Ca; M&#x2550; K,
 M&#x2032;&#x2550;Ca, Sr)
;
_journal_issue 24
_journal_name_full 'Chemistry of Materials'
_journal_page_first 5457
_journal_paper_doi 10.1021/cm202870q
_journal_volume 23
_journal_year 2011
_chemical_formula_sum 'B2 Be2 Ca F Na O6'
_chemical_formula_weight 217.71
_chemical_name_systematic
; 
 ? 
;
_space_group_IT_number 9
_symmetry_space_group_name_Hall 'C -2yc'
_symmetry_space_group_name_H-M 'C 1 c 1'
_atom_sites_solution_hydrogens geom
_atom_sites_solution_primary direct
_atom_sites_solution_secondary difmap
_audit_creation_method SHELXL-97
_cell_angle_alpha 90.00
_cell_angle_beta 90.00(3)
_cell_angle_gamma 90.00
_cell_formula_units_Z 4
_cell_length_a 4.6232(9)
_cell_length_b 8.008(3)
_cell_length_c 14.182(3)
_cell_measurement_temperature 293(2)
_cell_volume 525.1(2)
_computing_structure_refinement 'SHELXL-97 (Sheldrick, 1997)'
_computing_structure_solution 'SHELXS-97 (Sheldrick, 1990)'
_diffrn_ambient_temperature 293(2)
_diffrn_measured_fraction_theta_full 0.995
_diffrn_measured_fraction_theta_max 0.995
_diffrn_radiation_monochromator graphite
_diffrn_radiation_source 'fine-focus sealed tube'
_diffrn_radiation_type MoK\a
_diffrn_radiation_wavelength 0.71073
_diffrn_reflns_av_R_equivalents 0.0482
_diffrn_reflns_av_sigmaI/netI 0.1043
_diffrn_reflns_limit_h_max 6
_diffrn_reflns_limit_h_min -6
_diffrn_reflns_limit_k_max 12
_diffrn_reflns_limit_k_min -10
_diffrn_reflns_limit_l_max 20
_diffrn_reflns_limit_l_min -21
_diffrn_reflns_number 2699
_diffrn_reflns_theta_full 32.53
_diffrn_reflns_theta_max 32.53
_diffrn_reflns_theta_min 4.31
_exptl_absorpt_coefficient_mu 1.275
_exptl_crystal_density_diffrn 2.754
_exptl_crystal_density_method 'not measured'
_exptl_crystal_F_000 424
_refine_diff_density_max 0.922
_refine_diff_density_min -0.770
_refine_diff_density_rms 0.149
_refine_ls_abs_structure_details 'Flack H D (1983), Acta Cryst. A39, 876-881'
_refine_ls_abs_structure_Flack 0.00
_refine_ls_extinction_method none
_refine_ls_goodness_of_fit_ref 0.999
_refine_ls_hydrogen_treatment mixed
_refine_ls_matrix_type full
_refine_ls_number_parameters 121
_refine_ls_number_reflns 1584
_refine_ls_number_restraints 2
_refine_ls_restrained_S_all 0.998
_refine_ls_R_factor_all 0.0604
_refine_ls_R_factor_gt 0.0546
_refine_ls_shift/su_max 0.782
_refine_ls_shift/su_mean 0.023
_refine_ls_structure_factor_coef Fsqd
_refine_ls_weighting_details 'calc w=1/[\s^2^(Fo^2^)+(0.0500P)^2^+0.0000P] where P=(Fo^2^+2Fc^2^)/3'
_refine_ls_weighting_scheme calc
_refine_ls_wR_factor_gt 0.1285
_refine_ls_wR_factor_ref 0.1304
_reflns_number_gt 1315
_reflns_number_total 1584
_reflns_threshold_expression >2sigma(I)
_cod_data_source_file cm202870q_si_001.cif
_cod_data_source_block finalcc
_cod_database_code 4000835

loop_
_symmetry_equiv_pos_as_xyz
'x, y, z'
'x, -y, z+1/2'
'x+1/2, y+1/2, z'
'x+1/2, -y+1/2, z+1/2'

loop_
_atom_site_label
_atom_site_type_symbol
_atom_site_fract_x
_atom_site_fract_y
_atom_site_fract_z
_atom_site_U_iso_or_equiv
_atom_site_adp_type
_atom_site_occupancy
_atom_site_symmetry_multiplicity
_atom_site_calc_flag
Ca Ca -0.1040(5) 0.00862(11) 0.1123(2) 0.0054(2) Uani 1 1 d
Na Na -0.1148(13) -0.0004(5) -0.1349(6) 0.0106(5) Uani 1 1 d
Be1 Be -0.093(3) -0.3415(14) -0.0248(7) 0.012(3) Uani 1 1 d
Be2 Be 0.397(2) 0.1790(13) -0.2485(7) 0.007(2) Uani 1 1 d
B1 B -0.618(2) -0.1534(9) -0.2787(6) 0.0040(17) Uani 1 1 d
B2 B -0.095(2) 0.3230(12) -0.0001(7) 0.0084(18) Uani 1 1 d
O1 O 0.0232(17) -0.5231(8) -0.0037(6) 0.0152(17) Uani 1 1 d
O2 O 0.1117(12) -0.2031(8) 0.0205(4) 0.0102(14) Uani 1 1 d
O3 O 0.0745(11) 0.1858(7) -0.0115(4) 0.0044(11) Uani 1 1 d
O4 O 0.259(2) -0.0015(6) -0.2721(7) 0.0187(19) Uani 1 1 d
O5 O -0.3219(12) -0.1659(7) -0.2651(4) 0.0041(11) Uani 1 1 d
O6 O -0.3001(12) 0.2175(8) -0.3023(5) 0.0132(14) Uani 1 1 d
F1 F -0.0169(10) -0.3120(6) -0.1395(4) 0.0135(8) Uani 1 1 d

loop_
_atom_site_aniso_label
_atom_site_aniso_U_11
_atom_site_aniso_U_22
_atom_site_aniso_U_33
_atom_site_aniso_U_23
_atom_site_aniso_U_13
_atom_site_aniso_U_12
Ca 0.0078(5) 0.0039(5) 0.0046(4) -0.0005(7) -0.0006(5) -0.0003(8)
Na 0.0091(13) 0.0136(14) 0.0092(11) -0.0032(9) 0.0046(13) 0.0029(9)
Be1 0.023(6) 0.011(5) 0.002(5) 0.000(3) 0.004(5) 0.002(4)
Be2 0.002(4) 0.011(5) 0.008(6) -0.003(4) -0.008(4) -0.008(4)
B1 0.002(3) 0.003(3) 0.007(5) -0.001(3) -0.001(3) 0.000(3)
B2 0.010(4) 0.013(4) 0.002(4) -0.002(3) -0.004(3) 0.000(4)
O1 0.009(3) 0.007(3) 0.030(4) 0.016(3) 0.007(3) 0.006(2)
O2 0.010(3) 0.003(2) 0.018(3) -0.010(2) 0.010(2) -0.004(2)
O3 0.002(2) 0.005(2) 0.006(2) -0.006(2) 0.0027(19) -0.004(2)
O4 0.012(4) 0.011(3) 0.034(5) 0.004(2) -0.018(3) -0.002(2)
O5 0.006(3) 0.006(3) 0.000(2) -0.0041(17) 0.0019(19) 0.0051(18)
O6 0.012(3) 0.014(3) 0.014(3) 0.009(2) 0.004(2) 0.002(2)
F1 0.0069(19) 0.026(2) 0.0079(16) 0.0117(19) 0.0047(18) 0.0074(17)

loop_
_atom_type_symbol
_atom_type_description
_atom_type_scat_dispersion_real
_atom_type_scat_dispersion_imag
_atom_type_scat_source
B B 0.0013 0.0007 'International Tables Vol C Tables 4.2.6.8 and 6.1.1.4'
Be Be 0.0005 0.0002 'International Tables Vol C Tables 4.2.6.8 and 6.1.1.4'
Ca Ca 0.2262 0.3064 'International Tables Vol C Tables 4.2.6.8 and 6.1.1.4'
F F 0.0171 0.0103 'International Tables Vol C Tables 4.2.6.8 and 6.1.1.4'
Na Na 0.0362 0.0249 'International Tables Vol C Tables 4.2.6.8 and 6.1.1.4'
O O 0.0106 0.0060 'International Tables Vol C Tables 4.2.6.8 and 6.1.1.4'

loop_
_geom_angle_atom_site_label_1
_geom_angle_atom_site_label_2
_geom_angle_atom_site_label_3
_geom_angle
_geom_angle_site_symmetry_1
_geom_angle_site_symmetry_3
O4 Ca O2 93.8(3) 2 .
O4 Ca O6 84.1(3) 2 2
O2 Ca O6 83.93(17) . 2
O4 Ca O5 78.8(3) 2 2
O2 Ca O5 165.0(3) . 2
O6 Ca O5 82.4(2) 2 2
O4 Ca O1 172.49(18) 2 3_455
O2 Ca O1 81.3(3) . 3_455
O6 Ca O1 89.7(2) 2 3_455
O5 Ca O1 104.7(2) 2 3_455
O4 Ca O3 106.2(3) 2 .
O2 Ca O3 82.9(2) . .
O6 Ca O3 163.7(3) 2 .
O5 Ca O3 111.60(15) 2 .
O1 Ca O3 78.9(2) 3_455 .
O4 Ca O6 51.26(19) 2 4
O2 Ca O6 125.1(2) . 4
O6 Ca O6 123.9(3) 2 4
O5 Ca O6 59.54(18) 2 4
O1 Ca O6 136.2(2) 3_455 4
O3 Ca O6 71.9(2) . 4
O4 Ca O2 130.11(17) 2 3_455
O2 Ca O2 120.4(3) . 3_455
O6 Ca O2 130.9(2) 2 3_455
O5 Ca O2 73.72(19) 2 3_455
O1 Ca O2 57.4(2) 3_455 3_455
O3 Ca O2 50.98(16) . 3_455
O6 Ca O2 78.88(15) 4 3_455
O4 Ca B1 26.2(2) 2 2_655
O2 Ca B1 104.4(2) . 2_655
O6 Ca B1 108.9(3) 2 2_655
O5 Ca B1 74.5(2) 2 2_655
O1 Ca B1 160.9(2) 3_455 2_655
O3 Ca B1 83.7(2) . 2_655
O6 Ca B1 27.2(2) 4 2_655
O2 Ca B1 105.2(2) 3_455 2_655
O4 Ca B2 112.6(2) 2 .
O2 Ca B2 107.8(3) . .
O6 Ca B2 158.2(3) 2 .
O5 Ca B2 87.1(2) 2 .
O1 Ca B2 74.5(3) 3_455 .
O3 Ca B2 26.6(2) . .
O6 Ca B2 64.7(2) 4 .
O2 Ca B2 27.4(2) 3_455 .
B1 Ca B2 86.4(2) 2_655 .
O4 Ca B1 102.2(3) 2 2
O2 Ca B1 151.5(2) . 2
O6 Ca B1 74.5(2) 2 2
O5 Ca B1 25.7(2) 2 2
O1 Ca B1 80.2(2) 3_455 2
O3 Ca B1 114.3(2) . 2
O6 Ca B1 83.0(2) 4 2
O2 Ca B1 65.3(2) 3_455 2
B1 Ca B1 100.2(3) 2_655 2
B2 Ca B1 87.8(2) . 2
O4 Ca B2 149.1(2) 2 3_445
O2 Ca B2 71.7(3) . 3_445
O6 Ca B2 67.7(2) 2 3_445
O5 Ca B2 108.4(2) 2 3_445
O1 Ca B2 23.6(2) 3_455 3_445
O3 Ca B2 99.0(3) . 3_445
O6 Ca B2 158.0(2) 4 3_445
O2 Ca B2 79.9(2) 3_455 3_445
B1 Ca B2 174.8(3) 2_655 3_445
B2 Ca B2 98.0(3) . 3_445
B1 Ca B2 82.9(3) 2 3_445
F1 Na O3 85.1(3) 3_455 .
F1 Na O5 91.0(3) 3_455 .
O3 Na O5 175.2(4) . .
F1 Na O1 63.1(2) 3_455 3_455
O3 Na O1 75.8(3) . 3_455
O5 Na O1 104.9(3) . 3_455
F1 Na F1 139.2(3) 3_455 .
O3 Na F1 123.4(4) . .
O5 Na F1 61.4(2) . .
O1 Na F1 93.8(3) 3_455 .
F1 Na O4 119.8(4) 3_455 .
O3 Na O4 107.3(3) . .
O5 Na O4 72.3(3) . .
O1 Na O4 175.6(3) 3_455 .
F1 Na O4 81.9(2) . .
F1 Na O2 130.3(3) 3_455 .
O3 Na O2 71.0(3) . .
O5 Na O2 113.8(2) . .
O1 Na O2 68.9(3) 3_455 .
F1 Na O2 53.9(2) . .
O4 Na O2 108.8(3) . .
F1 Na Be1 34.1(3) 3_455 3_455
O3 Na Be1 68.5(4) . 3_455
O5 Na Be1 109.4(4) . 3_455
O1 Na Be1 31.9(3) 3_455 3_455
F1 Na Be1 124.3(3) . 3_455
O4 Na Be1 152.0(3) . 3_455
O2 Na Be1 96.2(3) . 3_455
F1 Na Be2 122.2(4) 3_455 3_445
O3 Na Be2 152.2(4) . 3_445
O5 Na Be2 32.2(3) . 3_445
O1 Na Be2 110.2(3) 3_455 3_445
F1 Na Be2 31.8(3) . 3_445
O4 Na Be2 65.7(3) . 3_445
O2 Na Be2 85.6(3) . 3_445
Be1 Na Be2 130.6(3) 3_455 3_445
F1 Na Be2 30.1(2) 3_455 1_455
O3 Na Be2 110.2(3) . 1_455
O5 Na Be2 65.2(3) . 1_455
O1 Na Be2 86.2(3) 3_455 1_455
F1 Na Be2 124.6(4) . 1_455
O4 Na Be2 95.5(4) . 1_455
O2 Na Be2 154.3(3) . 1_455
Be1 Na Be2 62.6(3) 3_455 1_455
Be2 Na Be2 97.4(4) 3_445 1_455
F1 Na Be1 110.7(3) 3_455 3
O3 Na Be1 29.3(3) . 3
O5 Na Be1 152.6(3) . 3
O1 Na Be1 100.0(4) 3_455 3
F1 Na Be1 105.9(3) . 3
O4 Na Be1 82.1(3) . 3
O2 Na Be1 65.0(3) . 3
Be1 Na Be1 97.8(4) 3_455 3
Be2 Na Be1 126.4(3) 3_445 3
Be2 Na Be1 128.6(3) 1_455 3
F1 Na Be1 125.8(3) 3_455 .
O3 Na Be1 99.3(4) . .
O5 Na Be1 85.2(3) . .
O1 Na Be1 65.8(3) 3_455 .
F1 Na Be1 32.2(2) . .
O4 Na Be1 110.3(3) . .
O2 Na Be1 30.1(3) . .
Be1 Na Be1 97.7(3) 3_455 .
Be2 Na Be1 61.8(2) 3_445 .
Be2 Na Be1 132.7(3) 1_455 .
Be1 Na Be1 94.6(4) 3 .
O3 Be1 O1 116.2(9) 3_445 .
O3 Be1 O2 116.0(7) 3_445 .
O1 Be1 O2 111.2(10) . .
O3 Be1 F1 107.7(9) 3_445 .
O1 Be1 F1 103.9(7) . .
O2 Be1 F1 99.6(7) . .
O3 Be1 Na 148.1(7) 3_445 3_545
O1 Be1 Na 57.0(5) . 3_545
O2 Be1 Na 93.8(6) . 3_545
F1 Be1 Na 53.1(4) . 3_545
O3 Be1 Na 50.4(5) 3_445 3_445
O1 Be1 Na 89.0(7) . 3_445
O2 Be1 Na 159.8(7) . 3_445
F1 Be1 Na 74.8(5) . 3_445
Na Be1 Na 97.8(4) 3_545 3_445
O3 Be1 Na 84.7(5) 3_445 .
O1 Be1 Na 154.7(6) . .
O2 Be1 Na 67.4(5) . .
F1 Be1 Na 53.5(4) . .
Na Be1 Na 97.7(3) 3_545 .
Na Be1 Na 94.6(4) 3_445 .
O3 Be1 Ca 132.1(6) 3_445 3_545
O1 Be1 Ca 45.7(5) . 3_545
O2 Be1 Ca 66.2(5) . 3_545
F1 Be1 Ca 119.3(6) . 3_545
Na Be1 Ca 68.7(3) 3_545 3_545
Na Be1 Ca 133.6(4) 3_445 3_545
Na Be1 Ca 130.2(5) . 3_545
O3 Be1 Ca 43.4(4) 3_445 3_445
O1 Be1 Ca 78.3(5) . 3_445
O2 Be1 Ca 116.3(5) . 3_445
F1 Be1 Ca 140.8(7) . 3_445
Na Be1 Ca 133.2(4) 3_545 3_445
Na Be1 Ca 66.1(3) 3_445 3_445
Na Be1 Ca 126.0(4) . 3_445
Ca Be1 Ca 90.6(3) 3_545 3_445
O3 Be1 Ca 78.6(4) 3_445 .
O1 Be1 Ca 130.8(7) . .
O2 Be1 Ca 37.6(3) . .
F1 Be1 Ca 116.1(5) . .
Na Be1 Ca 131.1(5) 3_545 .
Na Be1 Ca 127.2(4) 3_445 .
Na Be1 Ca 64.5(3) . .
Ca Be1 Ca 88.4(3) 3_545 .
Ca Be1 Ca 87.3(3) 3_445 .
F1 Be2 O4 109.8(8) 3 .
F1 Be2 O5 105.1(6) 3 3
O4 Be2 O5 114.2(8) . 3
F1 Be2 O6 103.4(7) 3 1_655
O4 Be2 O6 114.4(8) . 1_655
O5 Be2 O6 109.0(7) 3 1_655
F1 Be2 Na 56.8(4) 3 3
O4 Be2 Na 149.4(7) . 3
O5 Be2 Na 54.3(4) 3 3
O6 Be2 Na 96.0(5) 1_655 3
F1 Be2 Na 48.8(4) 3 1_655
O4 Be2 Na 88.9(6) . 1_655
O5 Be2 Na 151.6(6) 3 1_655
O6 Be2 Na 72.9(5) 1_655 1_655
Na Be2 Na 97.4(4) 3 1_655
F1 Be2 Ca 124.4(5) 3 4_554
O4 Be2 Ca 125.0(7) . 4_554
O5 Be2 Ca 46.1(4) 3 4_554
O6 Be2 Ca 64.0(4) 1_655 4_554
Na Be2 Ca 70.4(3) 3 4_554
Na Be2 Ca 133.0(4) 1_655 4_554
F1 Be2 Na 73.6(4) 3 .
O4 Be2 Na 53.9(5) . .
O5 Be2 Na 87.4(5) 3 .
O6 Be2 Na 163.4(6) 1_655 .
Na Be2 Na 95.7(3) 3 .
Na Be2 Na 93.9(3) 1_655 .
Ca Be2 Na 131.5(4) 4_554 .
F1 Be2 Ca 114.5(6) 3 2_654
O4 Be2 Ca 75.6(5) . 2_654
O5 Be2 Ca 133.0(6) 3 2_654
O6 Be2 Ca 39.0(4) 1_655 2_654
Na Be2 Ca 134.3(3) 3 2_654
Na Be2 Ca 66.7(3) 1_655 2_654
Ca Be2 Ca 89.3(3) 4_554 2_654
Na Be2 Ca 126.7(3) . 2_654
F1 Be2 Ca 138.8(6) 3 2_554
O4 Be2 Ca 38.2(5) . 2_554
O5 Be2 Ca 80.1(4) 3 2_554
O6 Be2 Ca 113.5(5) 1_655 2_554
Na Be2 Ca 132.2(4) 3 2_554
Na Be2 Ca 126.1(3) 1_655 2_554
Ca Be2 Ca 89.2(3) 4_554 2_554
Na Be2 Ca 65.8(2) . 2_554
Ca Be2 Ca 86.0(2) 2_654 2_554
O4 B1 O6 116.0(9) 1_455 3_445
O4 B1 O5 118.2(8) 1_455 .
O6 B1 O5 125.8(7) 3_445 .
O4 B1 Ca 50.4(5) 1_455 2_454
O6 B1 Ca 72.7(5) 3_445 2_454
O5 B1 Ca 148.2(5) . 2_454
O4 B1 Ca 91.2(6) 1_455 2_554
O6 B1 Ca 129.6(6) 3_445 2_554
O5 B1 Ca 48.1(4) . 2_554
Ca B1 Ca 100.2(3) 2_454 2_554
O4 B1 Ca 146.7(7) 1_455 4_444
O6 B1 Ca 40.1(4) 3_445 4_444
O5 B1 Ca 89.1(4) . 4_444
Ca B1 Ca 96.3(3) 2_454 4_444
Ca B1 Ca 94.4(2) 2_554 4_444
O1 B2 O3 120.2(10) 1_565 .
O1 B2 O2 122.3(9) 1_565 3_455
O3 B2 O2 117.4(8) . 3_455
O1 B2 Ca 143.0(8) 1_565 .
O3 B2 Ca 52.3(4) . .
O2 B2 Ca 75.5(5) 3_455 .
O1 B2 Ca 45.3(5) 1_565 3
O3 B2 Ca 91.6(6) . 3
O2 B2 Ca 131.5(6) 3_455 3
Ca B2 Ca 98.0(3) . 3
O1 B2 Ca 83.8(6) 1_565 3_455
O3 B2 Ca 148.9(6) . 3_455
O2 B2 Ca 42.0(4) 3_455 3_455
Ca B2 Ca 96.6(3) . 3_455
Ca B2 Ca 93.4(3) 3 3_455
B2 O1 Be1 135.3(11) 1_545 .
B2 O1 Ca 111.2(6) 1_545 3_545
Be1 O1 Ca 106.1(7) . 3_545
B2 O1 Na 111.4(6) 1_545 3_545
Be1 O1 Na 91.2(5) . 3_545
Ca O1 Na 91.2(3) 3_545 3_545
B2 O2 Be1 126.5(7) 3_545 .
B2 O2 Ca 114.6(5) 3_545 .
Be1 O2 Ca 118.1(5) . .
B2 O2 Na 96.1(5) 3_545 .
Be1 O2 Na 82.5(5) . .
Ca O2 Na 82.3(2) . .
B2 O2 Ca 77.2(5) 3_545 3_545
Be1 O2 Ca 84.2(5) . 3_545
Ca O2 Ca 120.4(3) . 3_545
Na O2 Ca 157.2(3) . 3_545
B2 O3 Be1 133.9(7) . 3
B2 O3 Ca 101.1(5) . .
Be1 O3 Ca 110.1(5) 3 .
B2 O3 Na 111.7(6) . .
Be1 O3 Na 100.3(5) 3 .
Ca O3 Na 92.3(2) . .
B1 O4 Be2 131.0(10) 1_655 .
B1 O4 Ca 103.4(6) 1_655 2_554
Be2 O4 Ca 116.7(6) . 2_554
B1 O4 Na 109.6(6) 1_655 .
Be2 O4 Na 96.0(6) . .
Ca O4 Na 92.7(3) 2_554 .
B1 O5 Be2 133.9(6) . 3_445
B1 O5 Ca 106.2(5) . 2_554
Be2 O5 Ca 104.3(5) 3_445 2_554
B1 O5 Na 116.7(5) . .
Be2 O5 Na 93.5(5) 3_445 .
Ca O5 Na 95.6(2) 2_554 .
B1 O6 Be2 123.8(7) 3 1_455
B1 O6 Ca 117.8(5) 3 2_554
Be2 O6 Ca 115.3(5) 1_455 2_554
B1 O6 Ca 80.1(4) 3 4_454
Be2 O6 Ca 85.5(5) 1_455 4_454
Ca O6 Ca 123.9(3) 2_554 4_454
Be2 F1 Be1 151.3(7) 3_445 .
Be2 F1 Na 101.0(5) 3_445 3_545
Be1 F1 Na 92.8(5) . 3_545
Be2 F1 Na 91.4(5) 3_445 .
Be1 F1 Na 94.3(5) . .
Na F1 Na 139.2(3) 3_545 .

loop_
_geom_bond_atom_site_label_1
_geom_bond_atom_site_label_2
_geom_bond_distance
_geom_bond_site_symmetry_2
Ca O4 2.348(10) 2
Ca O2 2.359(6) .
Ca O6 2.359(7) 2
Ca O5 2.372(6) 2
Ca O1 2.397(9) 3_455
Ca O3 2.404(6) .
Ca O6 2.873(7) 4
Ca O2 2.958(7) 3_455
Ca B1 2.964(10) 2_655
Ca B2 2.980(10) .
Ca B1 3.062(9) 2
Ca B2 3.146(11) 3_445
Na F1 2.395(8) 3_455
Na O3 2.460(9) .
Na O5 2.466(10) .
Na O1 2.509(10) 3_455
Na F1 2.537(7) .
Na O4 2.603(12) .
Na O2 2.930(12) .
Na Be1 2.992(12) 3_455
Na Be2 3.032(12) 3_445
Na Be2 3.123(13) 1_455
Na Be1 3.141(16) 3
Na Be1 3.147(12) .
Be1 O3 1.562(15) 3_445
Be1 O1 1.580(13) .
Be1 O2 1.593(15) .
Be1 F1 1.681(11) .
Be1 Na 2.992(12) 3_545
Be1 Na 3.141(16) 3_445
Be1 Ca 3.216(14) 3_545
Be1 Ca 3.286(12) 3_445
Be2 F1 1.598(12) 3
Be2 O4 1.615(12) .
Be2 O5 1.620(13) 3
Be2 O6 1.623(12) 1_655
Be2 Na 3.032(12) 3
Be2 Na 3.123(13) 1_655
Be2 Ca 3.187(11) 4_554
Be2 Ca 3.387(11) 2_654
Be2 Ca 3.395(11) 2_554
B1 O4 1.346(10) 1_455
B1 O6 1.376(11) 3_445
B1 O5 1.385(11) .
B1 Ca 2.964(10) 2_454
B1 Ca 3.062(9) 2_554
B1 Ca 3.238(8) 4_444
B2 O1 1.348(12) 1_565
B2 O3 1.358(12) .
B2 O2 1.404(12) 3_455
B2 Ca 3.146(11) 3
B2 Ca 3.209(10) 3_455
O1 B2 1.348(12) 1_545
O1 Ca 2.397(9) 3_545
O1 Na 2.509(10) 3_545
O2 B2 1.404(12) 3_545
O2 Ca 2.958(7) 3_545
O3 Be1 1.562(15) 3
O4 B1 1.346(10) 1_655
O4 Ca 2.348(10) 2_554
O5 Be2 1.620(13) 3_445
O5 Ca 2.372(6) 2_554
O6 B1 1.376(11) 3
O6 Be2 1.623(12) 1_455
O6 Ca 2.359(7) 2_554
O6 Ca 2.873(7) 4_454
F1 Be2 1.598(12) 3_445
F1 Na 2.395(8) 3_545

loop_
_geom_torsion_atom_site_label_1
_geom_torsion_atom_site_label_2
_geom_torsion_atom_site_label_3
_geom_torsion_atom_site_label_4
_geom_torsion
_geom_torsion_site_symmetry_1
_geom_torsion_site_symmetry_4
F1 Na Be1 O3 10.8(7) 3_455 3_445
O3 Na Be1 O3 101.4(5) . 3_445
O5 Na Be1 O3 -77.0(5) . 3_445
O1 Na Be1 O3 31.7(4) 3_455 3_445
F1 Na Be1 O3 -116.6(9) . 3_445
O4 Na Be1 O3 -146.1(5) . 3_445
O2 Na Be1 O3 121.1(6) . 3_445
Be1 Na Be1 O3 32.0(7) 3_455 3_445
Be2 Na Be1 O3 -100.3(6) 3_445 3_445
Be2 Na Be1 O3 -27.5(8) 1_455 3_445
Be1 Na Be1 O3 130.5(5) 3 3_445
F1 Na Be1 O1 157.8(19) 3_455 .
O3 Na Be1 O1 -112(2) . .
O5 Na Be1 O1 70(2) . .
O1 Na Be1 O1 179(2) 3_455 .
F1 Na Be1 O1 30.3(17) . .
O4 Na Be1 O1 1(2) . .
O2 Na Be1 O1 -92(2) . .
Be1 Na Be1 O1 179.0(17) 3_455 .
Be2 Na Be1 O1 47(2) 3_445 .
Be2 Na Be1 O1 119.5(19) 1_455 .
Be1 Na Be1 O1 -82(2) 3 .
F1 Na Be1 O2 -110.3(6) 3_455 .
O3 Na Be1 O2 -19.7(4) . .
O5 Na Be1 O2 162.0(5) . .
O1 Na Be1 O2 -89.4(5) 3_455 .
F1 Na Be1 O2 122.3(8) . .
O4 Na Be1 O2 92.8(5) . .
Be1 Na Be1 O2 -89.1(6) 3_455 .
Be2 Na Be1 O2 138.6(6) 3_445 .
Be2 Na Be1 O2 -148.5(6) 1_455 .
Be1 Na Be1 O2 9.5(6) 3 .
F1 Na Be1 F1 127.4(7) 3_455 .
O3 Na Be1 F1 -142.0(6) . .
O5 Na Be1 F1 39.7(5) . .
O1 Na Be1 F1 148.3(7) 3_455 .
O4 Na Be1 F1 -29.5(6) . .
O2 Na Be1 F1 -122.3(8) . .
Be1 Na Be1 F1 148.6(4) 3_455 .
Be2 Na Be1 F1 16.3(5) 3_445 .
Be2 Na Be1 F1 89.2(7) 1_455 .
Be1 Na Be1 F1 -112.8(5) 3 .
F1 Na Be1 Na 158.8(3) 3_455 3_545
O3 Na Be1 Na -110.6(4) . 3_545
O5 Na Be1 Na 71.0(4) . 3_545
O1 Na Be1 Na 179.7(5) 3_455 3_545
F1 Na Be1 Na 31.4(4) . 3_545
O4 Na Be1 Na 1.9(6) . 3_545
O2 Na Be1 Na -90.9(6) . 3_545
Be1 Na Be1 Na 180.0 3_455 3_545
Be2 Na Be1 Na 47.7(4) 3_445 3_545
Be2 Na Be1 Na 120.5(4) 1_455 3_545
Be1 Na Be1 Na -81.5(4) 3 3_545
F1 Na Be1 Na 60.2(6) 3_455 3_445
O3 Na Be1 Na 150.8(3) . 3_445
O5 Na Be1 Na -27.5(3) . 3_445
O1 Na Be1 Na 81.1(4) 3_455 3_445
F1 Na Be1 Na -67.2(5) . 3_445
O4 Na Be1 Na -96.7(3) . 3_445
O2 Na Be1 Na 170.5(6) . 3_445
Be1 Na Be1 Na 81.5(4) 3_455 3_445
Be2 Na Be1 Na -50.8(3) 3_445 3_445
Be2 Na Be1 Na 22.0(7) 1_455 3_445
Be1 Na Be1 Na 180.0 3 3_445
F1 Na Be1 Ca -132.7(5) 3_455 3_545
O3 Na Be1 Ca -42.1(5) . 3_545
O5 Na Be1 Ca 139.6(5) . 3_545
O1 Na Be1 Ca -111.8(5) 3_455 3_545
F1 Na Be1 Ca 99.9(7) . 3_545
O4 Na Be1 Ca 70.4(6) . 3_545
O2 Na Be1 Ca -22.4(4) . 3_545
Be1 Na Be1 Ca -111.5(4) 3_455 3_545
Be2 Na Be1 Ca 116.2(5) 3_445 3_545
Be2 Na Be1 Ca -170.9(3) 1_455 3_545
Be1 Na Be1 Ca -12.9(6) 3 3_545
F1 Na Be1 Ca -3.4(8) 3_455 3_445
O3 Na Be1 Ca 87.2(5) . 3_445
O5 Na Be1 Ca -91.2(5) . 3_445
O1 Na Be1 Ca 17.5(5) 3_455 3_445
F1 Na Be1 Ca -130.8(9) . 3_445
O4 Na Be1 Ca -160.4(5) . 3_445
O2 Na Be1 Ca 106.9(6) . 3_445
Be1 Na Be1 Ca 17.8(8) 3_455 3_445
Be2 Na Be1 Ca -114.5(6) 3_445 3_445
Be2 Na Be1 Ca -41.7(8) 1_455 3_445
Be1 Na Be1 Ca 116.3(5) 3 3_445
F1 Na Be1 Ca -69.1(5) 3_455 .
O3 Na Be1 Ca 21.5(2) . .
O5 Na Be1 Ca -156.8(3) . .
O1 Na Be1 Ca -48.2(3) 3_455 .
F1 Na Be1 Ca 163.5(7) . .
O4 Na Be1 Ca 134.0(4) . .
O2 Na Be1 Ca 41.2(3) . .
Be1 Na Be1 Ca -47.9(4) 3_455 .
Be2 Na Be1 Ca 179.8(4) 3_445 .
Be2 Na Be1 Ca -107.3(5) 1_455 .
Be1 Na Be1 Ca 50.7(3) 3 .
O4 Ca Be1 O3 139.7(5) 2 3_445
O2 Ca Be1 O3 -175.0(9) . 3_445
O6 Ca Be1 O3 64.5(4) 2 3_445
O5 Ca Be1 O3 34.9(8) 2 3_445
O1 Ca Be1 O3 -35.9(4) 3_455 3_445
O3 Ca Be1 O3 -111.3(5) . 3_445
O6 Ca Be1 O3 -171.1(5) 4 3_445
O2 Ca Be1 O3 -62.6(5) 3_455 3_445
B1 Ca Be1 O3 163.9(4) 2_655 3_445
B2 Ca Be1 O3 -92.4(5) . 3_445
B1 Ca Be1 O3 13.4(6) 2 3_445
B2 Ca Be1 O3 -12.5(4) 3_445 3_445
O4 Ca Be1 O1 24.8(10) 2 .
O2 Ca Be1 O1 70.1(11) . .
O6 Ca Be1 O1 -50.3(9) 2 .
O5 Ca Be1 O1 -80.0(12) 2 .
O1 Ca Be1 O1 -150.7(11) 3_455 .
O3 Ca Be1 O1 133.8(9) . .
O6 Ca Be1 O1 74.1(10) 4 .
O2 Ca Be1 O1 -177.4(9) 3_455 .
B1 Ca Be1 O1 49.0(10) 2_655 .
B2 Ca Be1 O1 152.8(8) . .
B1 Ca Be1 O1 -101.4(10) 2 .
B2 Ca Be1 O1 -127.3(10) 3_445 .
O4 Ca Be1 O2 -45.3(6) 2 .
O6 Ca Be1 O2 -120.5(7) 2 .
O5 Ca Be1 O2 -150.1(7) 2 .
O1 Ca Be1 O2 139.1(7) 3_455 .
O3 Ca Be1 O2 63.7(6) . .
O6 Ca Be1 O2 3.9(8) 4 .
O2 Ca Be1 O2 112.4(6) 3_455 .
B1 Ca Be1 O2 -21.1(7) 2_655 .
B2 Ca Be1 O2 82.6(7) . .
B1 Ca Be1 O2 -171.6(6) 2 .
B2 Ca Be1 O2 162.5(8) 3_445 .
O4 Ca Be1 F1 -116.1(7) 2 .
O2 Ca Be1 F1 -70.8(8) . .
O6 Ca Be1 F1 168.8(8) 2 .
O5 Ca Be1 F1 139.1(6) 2 .
O1 Ca Be1 F1 68.4(7) 3_455 .
O3 Ca Be1 F1 -7.1(7) . .
O6 Ca Be1 F1 -66.8(10) 4 .
O2 Ca Be1 F1 41.7(8) 3_455 .
B1 Ca Be1 F1 -91.9(7) 2_655 .
B2 Ca Be1 F1 11.9(9) . .
B1 Ca Be1 F1 117.7(7) 2 .
B2 Ca Be1 F1 91.7(8) 3_445 .
O4 Ca Be1 Na -53.5(6) 2 3_545
O2 Ca Be1 Na -8.2(5) . 3_545
O6 Ca Be1 Na -128.7(6) 2 3_545
O5 Ca Be1 Na -158.3(4) 2 3_545
O1 Ca Be1 Na 130.9(6) 3_455 3_545
O3 Ca Be1 Na 55.5(5) . 3_545
O6 Ca Be1 Na -4.3(9) 4 3_545
O2 Ca Be1 Na 104.2(5) 3_455 3_545
B1 Ca Be1 Na -29.3(6) 2_655 3_545
B2 Ca Be1 Na 74.4(6) . 3_545
B1 Ca Be1 Na -179.8(4) 2 3_545
B2 Ca Be1 Na 154.3(7) 3_445 3_545
O4 Ca Be1 Na 153.7(4) 2 3_445
O2 Ca Be1 Na -161.0(9) . 3_445
O6 Ca Be1 Na 78.5(4) 2 3_445
O5 Ca Be1 Na 48.9(8) 2 3_445
O1 Ca Be1 Na -21.9(4) 3_455 3_445
O3 Ca Be1 Na -97.3(4) . 3_445
O6 Ca Be1 Na -157.1(4) 4 3_445
O2 Ca Be1 Na -48.6(5) 3_455 3_445
B1 Ca Be1 Na 177.9(4) 2_655 3_445
B2 Ca Be1 Na -78.4(5) . 3_445
B1 Ca Be1 Na 27.4(6) 2 3_445
B2 Ca Be1 Na 1.5(4) 3_445 3_445
O4 Ca Be1 Na -130.8(3) 2 .
O2 Ca Be1 Na -85.5(6) . .
O6 Ca Be1 Na 154.0(3) 2 .
O5 Ca Be1 Na 124.4(5) 2 .
O1 Ca Be1 Na 53.6(3) 3_455 .
O3 Ca Be1 Na -21.8(2) . .
O6 Ca Be1 Na -81.6(5) 4 .
O2 Ca Be1 Na 26.9(3) 3_455 .
B1 Ca Be1 Na -106.6(3) 2_655 .
B2 Ca Be1 Na -2.9(4) . .
B1 Ca Be1 Na 102.9(3) 2 .
B2 Ca Be1 Na 77.0(3) 3_445 .
O4 Ca Be1 Ca 6.1(4) 2 3_545
O2 Ca Be1 Ca 51.4(6) . 3_545
O6 Ca Be1 Ca -69.1(2) 2 3_545
O5 Ca Be1 Ca -98.8(5) 2 3_545
O1 Ca Be1 Ca -169.5(4) 3_455 3_545
O3 Ca Be1 Ca 115.1(3) . 3_545
O6 Ca Be1 Ca 55.3(6) 4 3_545
O2 Ca Be1 Ca 163.77(17) 3_455 3_545
B1 Ca Be1 Ca 30.2(4) 2_655 3_545
B2 Ca Be1 Ca 134.0(3) . 3_545
B1 Ca Be1 Ca -120.2(3) 2 3_545
B2 Ca Be1 Ca -146.1(4) 3_445 3_545
O4 Ca Be1 Ca 96.8(3) 2 3_445
O2 Ca Be1 Ca 142.1(7) . 3_445
O6 Ca Be1 Ca 21.6(2) 2 3_445
O5 Ca Be1 Ca -8.0(7) 2 3_445
O1 Ca Be1 Ca -78.8(3) 3_455 3_445
O3 Ca Be1 Ca -154.2(3) . 3_445
O6 Ca Be1 Ca 146.0(4) 4 3_445
O2 Ca Be1 Ca -105.5(2) 3_455 3_445
B1 Ca Be1 Ca 121.0(3) 2_655 3_445
B2 Ca Be1 Ca -135.3(3) . 3_445
B1 Ca Be1 Ca -29.5(4) 2 3_445
B2 Ca Be1 Ca -55.4(3) 3_445 3_445
F1 Na Be2 F1 107.0(5) 3_455 3
O3 Na Be2 F1 25.2(4) . 3
O5 Na Be2 F1 -159.5(5) . 3
O1 Na Be2 F1 45.7(9) 3_455 3
F1 Na Be2 F1 -96.8(5) . 3
O4 Na Be2 F1 -130.7(9) . 3
O2 Na Be2 F1 -39.6(5) . 3
Be1 Na Be2 F1 77.3(7) 3_455 3
Be2 Na Be2 F1 -127.1(4) 3_445 3
Be2 Na Be2 F1 135.1(4) 1_455 3
Be1 Na Be2 F1 2.0(4) 3 3
Be1 Na Be2 F1 -68.7(7) . 3
F1 Na Be2 O4 -122.3(7) 3_455 .
O3 Na Be2 O4 155.9(7) . .
O5 Na Be2 O4 -28.8(6) . .
O1 Na Be2 O4 176.4(10) 3_455 .
F1 Na Be2 O4 33.9(6) . .
O2 Na Be2 O4 91.1(6) . .
Be1 Na Be2 O4 -152.0(7) 3_455 .
Be2 Na Be2 O4 3.6(8) 3_445 .
Be2 Na Be2 O4 -94.2(7) 1_455 .
Be1 Na Be2 O4 132.7(7) 3 .
Be1 Na Be2 O4 62.0(8) . .
F1 Na Be2 O5 0.4(5) 3_455 3
O3 Na Be2 O5 -81.4(4) . 3
O5 Na Be2 O5 93.9(5) . 3
O1 Na Be2 O5 -60.9(10) 3_455 3
F1 Na Be2 O5 156.6(5) . 3
O4 Na Be2 O5 122.7(8) . 3
O2 Na Be2 O5 -146.2(4) . 3
Be1 Na Be2 O5 -29.3(8) 3_455 3
Be2 Na Be2 O5 126.3(4) 3_445 3
Be2 Na Be2 O5 28.4(6) 1_455 3
Be1 Na Be2 O5 -104.6(5) 3 3
Be1 Na Be2 O5 -175.3(5) . 3
F1 Na Be2 O6 -171(2) 3_455 1_655
O3 Na Be2 O6 107(2) . 1_655
O5 Na Be2 O6 -78(2) . 1_655
O1 Na Be2 O6 127(2) 3_455 1_655
F1 Na Be2 O6 -15(2) . 1_655
O4 Na Be2 O6 -49.0(19) . 1_655
O2 Na Be2 O6 42(2) . 1_655
Be1 Na Be2 O6 159.1(19) 3_455 1_655
Be2 Na Be2 O6 -45(2) 3_445 1_655
Be2 Na Be2 O6 -143(2) 1_455 1_655
Be1 Na Be2 O6 84(2) 3 1_655
Be1 Na Be2 O6 13(2) . 1_655
F1 Na Be2 Na 54.1(5) 3_455 3
O3 Na Be2 Na -27.7(4) . 3
O5 Na Be2 Na 147.6(3) . 3
O1 Na Be2 Na -7.2(10) 3_455 3
F1 Na Be2 Na -149.7(3) . 3
O4 Na Be2 Na 176.4(8) . 3
O2 Na Be2 Na -92.5(3) . 3
Be1 Na Be2 Na 24.4(7) 3_455 3
Be2 Na Be2 Na 180.0 3_445 3
Be2 Na Be2 Na 82.2(4) 1_455 3
Be1 Na Be2 Na -50.9(3) 3 3
Be1 Na Be2 Na -121.6(4) . 3
F1 Na Be2 Na 151.9(2) 3_455 1_655
O3 Na Be2 Na 70.2(3) . 1_655
O5 Na Be2 Na -114.5(3) . 1_655
O1 Na Be2 Na 90.7(8) 3_455 1_655
F1 Na Be2 Na -51.9(5) . 1_655
O4 Na Be2 Na -85.8(7) . 1_655
O2 Na Be2 Na 5.3(4) . 1_655
Be1 Na Be2 Na 122.3(4) 3_455 1_655
Be2 Na Be2 Na -82.2(4) 3_445 1_655
Be2 Na Be2 Na 180.0 1_455 1_655
Be1 Na Be2 Na 46.9(3) 3 1_655
Be1 Na Be2 Na -23.8(7) . 1_655
F1 Na Be2 Ca -14.6(6) 3_455 4_554
O3 Na Be2 Ca -96.4(5) . 4_554
O5 Na Be2 Ca 78.9(5) . 4_554
O1 Na Be2 Ca -75.9(10) 3_455 4_554
F1 Na Be2 Ca 141.5(4) . 4_554
O4 Na Be2 Ca 107.6(8) . 4_554
O2 Na Be2 Ca -161.2(4) . 4_554
Be1 Na Be2 Ca -44.3(9) 3_455 4_554
Be2 Na Be2 Ca 111.2(4) 3_445 4_554
Be2 Na Be2 Ca 13.4(7) 1_455 4_554
Be1 Na Be2 Ca -119.7(5) 3 4_554
Be1 Na Be2 Ca 169.6(4) . 4_554
F1 Na Be2 Ca -144.4(4) 3_455 2_654
O3 Na Be2 Ca 133.8(5) . 2_654
O5 Na Be2 Ca -50.8(5) . 2_654
O1 Na Be2 Ca 154.3(7) 3_455 2_654
F1 Na Be2 Ca 11.8(6) . 2_654
O4 Na Be2 Ca -22.1(5) . 2_654
O2 Na Be2 Ca 69.0(5) . 2_654
Be1 Na Be2 Ca -174.0(4) 3_455 2_654
Be2 Na Be2 Ca -18.5(7) 3_445 2_654
Be2 Na Be2 Ca -116.3(4) 1_455 2_654
Be1 Na Be2 Ca 110.6(5) 3 2_654
Be1 Na Be2 Ca 39.9(8) . 2_654
F1 Na Be2 Ca -79.9(3) 3_455 2_554
O3 Na Be2 Ca -161.7(3) . 2_554
O5 Na Be2 Ca 13.6(2) . 2_554
O1 Na Be2 Ca -141.2(8) 3_455 2_554
F1 Na Be2 Ca 76.3(3) . 2_554
O4 Na Be2 Ca 42.4(5) . 2_554
O2 Na Be2 Ca 133.5(2) . 2_554
Be1 Na Be2 Ca -109.6(5) 3_455 2_554
Be2 Na Be2 Ca 46.0(4) 3_445 2_554
Be2 Na Be2 Ca -51.9(3) 1_455 2_554
Be1 Na Be2 Ca 175.1(3) 3 2_554
Be1 Na Be2 Ca 104.4(5) . 2_554
O4 Ca B2 O1 -10.7(12) 2 1_565
O2 Ca B2 O1 -112.7(12) . 1_565
O6 Ca B2 O1 127.1(12) 2 1_565
O5 Ca B2 O1 65.9(12) 2 1_565
O1 Ca B2 O1 172.0(13) 3_455 1_565
O3 Ca B2 O1 -91.7(14) . 1_565
O6 Ca B2 O1 8.4(11) 4 1_565
O2 Ca B2 O1 125.0(14) 3_455 1_565
B1 Ca B2 O1 -8.7(12) 2_655 1_565
B1 Ca B2 O1 91.6(12) 2 1_565
B2 Ca B2 O1 174.1(10) 3_445 1_565
O4 Ca B2 O3 81.0(6) 2 .
O2 Ca B2 O3 -21.0(6) . .
O6 Ca B2 O3 -141.2(8) 2 .
O5 Ca B2 O3 157.6(6) 2 .
O1 Ca B2 O3 -96.2(5) 3_455 .
O6 Ca B2 O3 100.1(6) 4 .
O2 Ca B2 O3 -143.3(8) 3_455 .
B1 Ca B2 O3 83.0(5) 2_655 .
B1 Ca B2 O3 -176.6(5) 2 .
B2 Ca B2 O3 -94.2(6) 3_445 .
O4 Ca B2 O2 -135.7(5) 2 3_455
O2 Ca B2 O2 122.3(5) . 3_455
O6 Ca B2 O2 2.1(10) 2 3_455
O5 Ca B2 O2 -59.1(5) 2 3_455
O1 Ca B2 O2 47.1(5) 3_455 3_455
O3 Ca B2 O2 143.3(9) . 3_455
O6 Ca B2 O2 -116.6(5) 4 3_455
B1 Ca B2 O2 -133.7(5) 2_655 3_455
B1 Ca B2 O2 -33.3(5) 2 3_455
B2 Ca B2 O2 49.1(6) 3_445 3_455
O4 Ca B2 Ca -4.8(4) 2 3
O2 Ca B2 Ca -106.8(3) . 3
O6 Ca B2 Ca 133.0(7) 2 3
O5 Ca B2 Ca 71.8(3) 2 3
O1 Ca B2 Ca 177.9(3) 3_455 3
O3 Ca B2 Ca -85.8(6) . 3
O6 Ca B2 Ca 14.3(2) 4 3
O2 Ca B2 Ca 130.9(6) 3_455 3
B1 Ca B2 Ca -2.8(3) 2_655 3
B1 Ca B2 Ca 97.5(3) 2 3
B2 Ca B2 Ca 180.0 3_445 3
O4 Ca B2 Ca -99.1(3) 2 3_455
O2 Ca B2 Ca 158.9(2) . 3_455
O6 Ca B2 Ca 38.6(9) 2 3_455
O5 Ca B2 Ca -22.6(3) 2 3_455
O1 Ca B2 Ca 83.6(3) 3_455 3_455
O3 Ca B2 Ca 179.8(7) . 3_455
O6 Ca B2 Ca -80.1(2) 4 3_455
O2 Ca B2 Ca 36.5(4) 3_455 3_455
B1 Ca B2 Ca -97.2(3) 2_655 3_455
B1 Ca B2 Ca 3.2(3) 2 3_455
B2 Ca B2 Ca 85.7(3) 3_445 3_455
O3 Be1 O1 B2 21.4(16) 3_445 1_545
O2 Be1 O1 B2 157.0(10) . 1_545
F1 Be1 O1 B2 -96.7(13) . 1_545
Na Be1 O1 B2 -122.6(13) 3_545 1_545
Na Be1 O1 B2 -22.6(12) 3_445 1_545
Na Be1 O1 B2 -121.4(18) . 1_545
Ca Be1 O1 B2 145.8(13) 3_545 1_545
Ca Be1 O1 B2 43.2(11) 3_445 1_545
Ca Be1 O1 B2 119.0(12) . 1_545
O3 Be1 O1 Ca -124.4(8) 3_445 3_545
O2 Be1 O1 Ca 11.2(8) . 3_545
F1 Be1 O1 Ca 117.6(7) . 3_545
Na Be1 O1 Ca 91.6(4) 3_545 3_545
Na Be1 O1 Ca -168.4(3) 3_445 3_545
Na Be1 O1 Ca 92.8(19) . 3_545
Ca Be1 O1 Ca -102.6(4) 3_445 3_545
Ca Be1 O1 Ca -26.7(10) . 3_545
O3 Be1 O1 Na 144.0(7) 3_445 3_545
O2 Be1 O1 Na -80.4(7) . 3_545
F1 Be1 O1 Na 25.9(8) . 3_545
Na Be1 O1 Na 100.0(4) 3_445 3_545
Na Be1 O1 Na 1(2) . 3_545
Ca Be1 O1 Na -91.6(4) 3_545 3_545
Ca Be1 O1 Na 165.8(3) 3_445 3_545
Ca Be1 O1 Na -118.3(7) . 3_545
O3 Be1 O2 B2 -163.7(8) 3_445 3_545
O1 Be1 O2 B2 60.6(11) . 3_545
F1 Be1 O2 B2 -48.5(11) . 3_545
Na Be1 O2 B2 4.7(9) 3_545 3_545
Na Be1 O2 B2 -120.5(17) 3_445 3_545
Na Be1 O2 B2 -92.1(8) . 3_545
Ca Be1 O2 B2 69.4(8) 3_545 3_545
Ca Be1 O2 B2 147.6(7) 3_445 3_545
Ca Be1 O2 B2 -169.2(11) . 3_545
O3 Be1 O2 Ca 5.4(10) 3_445 .
O1 Be1 O2 Ca -130.2(7) . .
F1 Be1 O2 Ca 120.6(6) . .
Na Be1 O2 Ca 173.8(4) 3_545 .
Na Be1 O2 Ca 48.7(18) 3_445 .
Na Be1 O2 Ca 77.1(4) . .
Ca Be1 O2 Ca -121.5(5) 3_545 .
Ca Be1 O2 Ca -43.2(8) 3_445 .
O3 Be1 O2 Na -71.7(7) 3_445 .
O1 Be1 O2 Na 152.7(7) . .
F1 Be1 O2 Na 43.6(6) . .
Na Be1 O2 Na 96.8(3) 3_545 .
Na Be1 O2 Na -28.4(16) 3_445 .
Ca Be1 O2 Na 161.5(2) 3_545 .
Ca Be1 O2 Na -120.3(5) 3_445 .
Ca Be1 O2 Na -77.1(4) . .
O3 Be1 O2 Ca 126.9(7) 3_445 3_545
O1 Be1 O2 Ca -8.8(6) . 3_545
F1 Be1 O2 Ca -117.9(6) . 3_545
Na Be1 O2 Ca -64.7(3) 3_545 3_545
Na Be1 O2 Ca 170.1(17) 3_445 3_545
Na Be1 O2 Ca -161.5(2) . 3_545
Ca Be1 O2 Ca 78.2(5) 3_445 3_545
Ca Be1 O2 Ca 121.5(5) . 3_545
O4 Ca O2 B2 -51.0(6) 2 3_545
O6 Ca O2 B2 -134.7(6) 2 3_545
O5 Ca O2 B2 -110.3(10) 2 3_545
O1 Ca O2 B2 134.6(6) 3_455 3_545
O3 Ca O2 B2 54.8(6) . 3_545
O6 Ca O2 B2 -7.1(8) 4 3_545
O2 Ca O2 B2 90.8(6) 3_455 3_545
B1 Ca O2 B2 -26.7(6) 2_655 3_545
B2 Ca O2 B2 64.1(6) . 3_545
B1 Ca O2 B2 -175.5(7) 2 3_545
B2 Ca O2 B2 156.8(7) 3_445 3_545
O4 Ca O2 Be1 138.5(6) 2 .
O6 Ca O2 Be1 54.8(7) 2 .
O5 Ca O2 Be1 79.2(13) 2 .
O1 Ca O2 Be1 -35.8(6) 3_455 .
O3 Ca O2 Be1 -115.6(6) . .
O6 Ca O2 Be1 -177.6(5) 4 .
O2 Ca O2 Be1 -79.6(6) 3_455 .
B1 Ca O2 Be1 162.8(6) 2_655 .
B2 Ca O2 Be1 -106.3(6) . .
B1 Ca O2 Be1 14.1(10) 2 .
B2 Ca O2 Be1 -13.6(6) 3_445 .
O4 Ca O2 Na -144.3(3) 2 .
O6 Ca O2 Na 132.0(2) 2 .
O5 Ca O2 Na 156.4(9) 2 .
O1 Ca O2 Na 41.4(2) 3_455 .
O3 Ca O2 Na -38.4(2) . .
O6 Ca O2 Na -100.4(3) 4 .
O2 Ca O2 Na -2.4(4) 3_455 .
B1 Ca O2 Na -120.0(2) 2_655 .
B2 Ca O2 Na -29.2(3) . .
B1 Ca O2 Na 91.3(6) 2 .
B2 Ca O2 Na 63.5(2) 3_445 .
O4 Ca O2 Ca 38.1(3) 2 3_545
O6 Ca O2 Ca -45.6(3) 2 3_545
O5 Ca O2 Ca -21.2(12) 2 3_545
O1 Ca O2 Ca -136.2(3) 3_455 3_545
O3 Ca O2 Ca 144.0(2) . 3_545
O6 Ca O2 Ca 82.0(3) 4 3_545
O2 Ca O2 Ca 180.0 3_455 3_545
B1 Ca O2 Ca 62.4(3) 2_655 3_545
B2 Ca O2 Ca 153.3(3) . 3_545
B1 Ca O2 Ca -86.3(7) 2 3_545
B2 Ca O2 Ca -114.0(3) 3_445 3_545
F1 Na O2 B2 -140.1(5) 3_455 3_545
O3 Na O2 B2 -74.5(5) . 3_545
O5 Na O2 B2 106.4(6) . 3_545
O1 Na O2 B2 -156.1(6) 3_455 3_545
F1 Na O2 B2 92.3(5) . 3_545
O4 Na O2 B2 27.9(6) . 3_545
Be1 Na O2 B2 -139.2(5) 3_455 3_545
Be2 Na O2 B2 90.4(5) 3_445 3_545
Be2 Na O2 B2 -171.7(8) 1_455 3_545
Be1 Na O2 B2 -43.5(5) 3 3_545
Be1 Na O2 B2 126.1(7) . 3_545
F1 Na O2 Be1 93.8(5) 3_455 .
O3 Na O2 Be1 159.4(5) . .
O5 Na O2 Be1 -19.7(6) . .
O1 Na O2 Be1 77.8(5) 3_455 .
F1 Na O2 Be1 -33.9(5) . .
O4 Na O2 Be1 -98.2(5) . .
Be1 Na O2 Be1 94.7(6) 3_455 .
Be2 Na O2 Be1 -35.8(5) 3_445 .
Be2 Na O2 Be1 62.2(8) 1_455 .
Be1 Na O2 Be1 -169.6(7) 3 .
F1 Na O2 Ca -26.0(4) 3_455 .
O3 Na O2 Ca 39.6(2) . .
O5 Na O2 Ca -139.5(3) . .
O1 Na O2 Ca -42.0(2) 3_455 .
F1 Na O2 Ca -153.7(2) . .
O4 Na O2 Ca 142.0(3) . .
Be1 Na O2 Ca -25.1(3) 3_455 .
Be2 Na O2 Ca -155.6(3) 3_445 .
Be2 Na O2 Ca -57.6(7) 1_455 .
Be1 Na O2 Ca 70.6(3) 3 .
Be1 Na O2 Ca -119.8(5) . .
F1 Na O2 Ca 148.6(5) 3_455 3_545
O3 Na O2 Ca -145.8(6) . 3_545
O5 Na O2 Ca 35.1(8) . 3_545
O1 Na O2 Ca 132.6(7) 3_455 3_545
F1 Na O2 Ca 21.0(7) . 3_545
O4 Na O2 Ca -43.4(8) . 3_545
Be1 Na O2 Ca 149.5(7) 3_455 3_545
Be2 Na O2 Ca 19.1(7) 3_445 3_545
Be2 Na O2 Ca 117.0(8) 1_455 3_545
Be1 Na O2 Ca -114.8(7) 3 3_545
Be1 Na O2 Ca 54.8(7) . 3_545
O1 B2 O3 Be1 3.5(16) 1_565 3
O2 B2 O3 Be1 -173.1(8) 3_455 3
Ca B2 O3 Be1 -132.4(11) . 3
Ca B2 O3 Be1 -33.5(10) 3 3
Ca B2 O3 Be1 -132.7(10) 3_455 3
O1 B2 O3 Ca 135.9(8) 1_565 .
O2 B2 O3 Ca -40.7(9) 3_455 .
Ca B2 O3 Ca 98.8(3) 3 .
Ca B2 O3 Ca -0.3(13) 3_455 .
O1 B2 O3 Na -127.1(8) 1_565 .
O2 B2 O3 Na 56.3(9) 3_455 .
Ca B2 O3 Na 97.0(4) . .
Ca B2 O3 Na -164.2(3) 3 .
Ca B2 O3 Na 96.7(12) 3_455 .
O4 Ca O3 B2 -108.2(6) 2 .
O2 Ca O3 B2 159.9(5) . .
O6 Ca O3 B2 123.9(9) 2 .
O5 Ca O3 B2 -24.2(6) 2 .
O1 Ca O3 B2 77.5(5) 3_455 .
O6 Ca O3 B2 -69.5(5) 4 .
O2 Ca O3 B2 20.7(5) 3_455 .
B1 Ca O3 B2 -94.7(5) 2_655 .
B1 Ca O3 B2 3.7(6) 2 .
B2 Ca O3 B2 89.9(6) 3_445 .
O4 Ca O3 Be1 37.2(6) 2 3
O2 Ca O3 Be1 -54.6(6) . 3
O6 Ca O3 Be1 -90.6(10) 2 3
O5 Ca O3 Be1 121.3(5) 2 3
O1 Ca O3 Be1 -137.1(6) 3_455 3
O6 Ca O3 Be1 76.0(5) 4 3
O2 Ca O3 Be1 166.2(6) 3_455 3
B1 Ca O3 Be1 50.8(6) 2_655 3
B2 Ca O3 Be1 145.5(9) . 3
B1 Ca O3 Be1 149.2(5) 2 3
B2 Ca O3 Be1 -124.7(5) 3_445 3
O4 Ca O3 Na 139.1(3) 2 .
O2 Ca O3 Na 47.3(3) . .
O6 Ca O3 Na 11.2(10) 2 .
O5 Ca O3 Na -136.8(2) 2 .
O1 Ca O3 Na -35.2(3) 3_455 .
O6 Ca O3 Na 177.8(2) 4 .
O2 Ca O3 Na -92.0(2) 3_455 .
B1 Ca O3 Na 152.7(3) 2_655 .
B2 Ca O3 Na -112.7(6) . .
B1 Ca O3 Na -109.0(3) 2 .
B2 Ca O3 Na -22.8(3) 3_445 .
F1 Na O3 B2 -5.5(6) 3_455 .
O5 Na O3 B2 29(5) . .
O1 Na O3 B2 -69.0(6) 3_455 .
F1 Na O3 B2 -154.1(5) . .
O4 Na O3 B2 114.2(6) . .
O2 Na O3 B2 -141.3(6) . .
Be1 Na O3 B2 -36.3(6) 3_455 .
Be2 Na O3 B2 -175.3(8) 3_445 .
Be2 Na O3 B2 11.4(6) 1_455 .
Be1 Na O3 B2 146.2(8) 3 .
Be1 Na O3 B2 -131.0(6) . .
F1 Na O3 Be1 -151.7(5) 3_455 3
O5 Na O3 Be1 -117(4) . 3
O1 Na O3 Be1 144.8(5) 3_455 3
F1 Na O3 Be1 59.7(6) . 3
O4 Na O3 Be1 -32.0(6) . 3
O2 Na O3 Be1 72.5(5) . 3
Be1 Na O3 Be1 177.5(7) 3_455 3
Be2 Na O3 Be1 38.5(9) 3_445 3
Be2 Na O3 Be1 -134.8(6) 1_455 3
Be1 Na O3 Be1 82.8(6) . 3
F1 Na O3 Ca 97.4(2) 3_455 .
O5 Na O3 Ca 132(4) . .
O1 Na O3 Ca 33.9(2) 3_455 .
F1 Na O3 Ca -51.2(4) . .
O4 Na O3 Ca -142.9(3) . .
O2 Na O3 Ca -38.4(2) . .
Be1 Na O3 Ca 66.6(3) 3_455 .
Be2 Na O3 Ca -72.4(7) 3_445 .
Be2 Na O3 Ca 114.3(3) 1_455 .
Be1 Na O3 Ca -110.9(6) 3 .
Be1 Na O3 Ca -28.1(3) . .
F1 Be2 O4 B1 -72.0(14) 3 1_655
O5 Be2 O4 B1 170.3(10) 3 1_655
O6 Be2 O4 B1 43.7(15) 1_655 1_655
Na Be2 O4 B1 -129.6(13) 3 1_655
Na Be2 O4 B1 -26.9(12) 1_655 1_655
Ca Be2 O4 B1 118.1(11) 4_554 1_655
Na Be2 O4 B1 -122.6(13) . 1_655
Ca Be2 O4 B1 39.3(11) 2_654 1_655
Ca Be2 O4 B1 141.4(15) 2_554 1_655
F1 Be2 O4 Ca 146.7(6) 3 2_554
O5 Be2 O4 Ca 28.9(10) 3 2_554
O6 Be2 O4 Ca -97.6(9) 1_655 2_554
Na Be2 O4 Ca 89.0(14) 3 2_554
Na Be2 O4 Ca -168.3(5) 1_655 2_554
Ca Be2 O4 Ca -23.3(10) 4_554 2_554
Na Be2 O4 Ca 96.0(6) . 2_554
Ca Be2 O4 Ca -102.1(5) 2_654 2_554
F1 Be2 O4 Na 50.6(8) 3 .
O5 Be2 O4 Na -67.1(8) 3 .
O6 Be2 O4 Na 166.3(6) 1_655 .
Na Be2 O4 Na -7.0(15) 3 .
Na Be2 O4 Na 95.6(4) 1_655 .
Ca Be2 O4 Na -119.4(6) 4_554 .
Ca Be2 O4 Na 161.9(4) 2_654 .
Ca Be2 O4 Na -96.0(6) 2_554 .
F1 Na O4 B1 -153.0(7) 3_455 1_655
O3 Na O4 B1 112.7(7) . 1_655
O5 Na O4 B1 -72.4(7) . 1_655
O1 Na O4 B1 -21(7) 3_455 1_655
F1 Na O4 B1 -9.9(8) . 1_655
O2 Na O4 B1 37.5(8) . 1_655
Be1 Na O4 B1 -170.6(10) 3_455 1_655
Be2 Na O4 B1 -38.5(7) 3_445 1_655
Be2 Na O4 B1 -134.1(7) 1_455 1_655
Be1 Na O4 B1 97.5(8) 3 1_655
Be1 Na O4 B1 5.5(8) . 1_655
F1 Na O4 Be2 69.4(8) 3_455 .
O3 Na O4 Be2 -24.9(7) . .
O5 Na O4 Be2 150.1(7) . .
O1 Na O4 Be2 -159(7) 3_455 .
F1 Na O4 Be2 -147.5(6) . .
O2 Na O4 Be2 -100.1(6) . .
Be1 Na O4 Be2 51.8(11) 3_455 .
Be2 Na O4 Be2 -176.1(9) 3_445 .
Be2 Na O4 Be2 88.3(6) 1_455 .
Be1 Na O4 Be2 -40.0(6) 3 .
Be1 Na O4 Be2 -132.1(7) . .
F1 Na O4 Ca -47.8(4) 3_455 2_554
O3 Na O4 Ca -142.1(3) . 2_554
O5 Na O4 Ca 32.9(2) . 2_554
O1 Na O4 Ca 84(7) 3_455 2_554
F1 Na O4 Ca 95.4(3) . 2_554
O2 Na O4 Ca 142.7(2) . 2_554
Be1 Na O4 Ca -65.4(9) 3_455 2_554
Be2 Na O4 Ca 66.7(3) 3_445 2_554
Be2 Na O4 Ca -28.9(2) 1_455 2_554
Be1 Na O4 Ca -157.2(3) 3 2_554
Be1 Na O4 Ca 110.7(4) . 2_554
O4 B1 O5 Be2 167.2(9) 1_455 3_445
O6 B1 O5 Be2 -15.5(13) 3_445 3_445
Ca B1 O5 Be2 -133.3(9) 2_454 3_445
Ca B1 O5 Be2 -129.6(9) 2_554 3_445
Ca B1 O5 Be2 -32.9(8) 4_444 3_445
O4 B1 O5 Ca -63.2(9) 1_455 2_554
O6 B1 O5 Ca 114.1(8) 3_445 2_554
Ca B1 O5 Ca -3.7(11) 2_454 2_554
Ca B1 O5 Ca 96.8(3) 4_444 2_554
O4 B1 O5 Na 41.9(10) 1_455 .
O6 B1 O5 Na -140.8(7) 3_445 .
Ca B1 O5 Na 101.4(9) 2_454 .
Ca B1 O5 Na 105.1(5) 2_554 .
Ca B1 O5 Na -158.2(4) 4_444 .
F1 Na O5 B1 -22.8(6) 3_455 .
O3 Na O5 B1 -57(4) . .
O1 Na O5 B1 39.6(6) 3_455 .
F1 Na O5 B1 125.8(5) . .
O4 Na O5 B1 -143.9(6) . .
O2 Na O5 B1 112.8(5) . .
Be1 Na O5 B1 6.5(6) 3_455 .
Be2 Na O5 B1 143.9(8) 3_445 .
Be2 Na O5 B1 -39.0(5) 1_455 .
Be1 Na O5 B1 -166.1(7) 3 .
Be1 Na O5 B1 103.0(6) . .
F1 Na O5 Be2 -166.7(5) 3_455 3_445
O3 Na O5 Be2 159(4) . 3_445
O1 Na O5 Be2 -104.3(5) 3_455 3_445
F1 Na O5 Be2 -18.1(5) . 3_445
O4 Na O5 Be2 72.2(5) . 3_445
O2 Na O5 Be2 -31.1(6) . 3_445
Be1 Na O5 Be2 -137.4(5) 3_455 3_445
Be2 Na O5 Be2 177.1(7) 1_455 3_445
Be1 Na O5 Be2 50.0(9) 3 3_445
Be1 Na O5 Be2 -40.9(5) . 3_445
F1 Na O5 Ca 88.5(3) 3_455 2_554
O3 Na O5 Ca 54(4) . 2_554
O1 Na O5 Ca 150.9(2) 3_455 2_554
F1 Na O5 Ca -122.9(2) . 2_554
O4 Na O5 Ca -32.6(2) . 2_554
O2 Na O5 Ca -135.9(2) . 2_554
Be1 Na O5 Ca 117.8(3) 3_455 2_554
Be2 Na O5 Ca -104.8(5) 3_445 2_554
Be2 Na O5 Ca 72.3(3) 1_455 2_554
Be1 Na O5 Ca -54.8(8) 3 2_554
Be1 Na O5 Ca -145.7(3) . 2_554
O3 Be1 F1 Be2 -31.9(18) 3_445 3_445
O1 Be1 F1 Be2 91.9(17) . 3_445
O2 Be1 F1 Be2 -153.3(12) . 3_445
Na Be1 F1 Be2 119.2(14) 3_545 3_445
Na Be1 F1 Be2 6.8(14) 3_445 3_445
Na Be1 F1 Be2 -101.0(15) . 3_445
Ca Be1 F1 Be2 138.6(12) 3_545 3_445
Ca Be1 F1 Be2 3(2) 3_445 3_445
Ca Be1 F1 Be2 -117.6(13) . 3_445
O3 Be1 F1 Na -151.1(6) 3_445 3_545
O1 Be1 F1 Na -27.3(9) . 3_545
O2 Be1 F1 Na 87.5(6) . 3_545
Na Be1 F1 Na -112.4(3) 3_445 3_545
Na Be1 F1 Na 139.8(4) . 3_545
Ca Be1 F1 Na 19.4(6) 3_545 3_545
Ca Be1 F1 Na -115.7(9) 3_445 3_545
Ca Be1 F1 Na 123.2(5) . 3_545
O3 Be1 F1 Na 69.1(7) 3_445 .
O1 Be1 F1 Na -167.1(8) . .
O2 Be1 F1 Na -52.3(7) . .
Na Be1 F1 Na -139.8(4) 3_545 .
Na Be1 F1 Na 107.8(3) 3_445 .
Ca Be1 F1 Na -120.4(5) 3_545 .
Ca Be1 F1 Na 104.5(8) 3_445 .
Ca Be1 F1 Na -16.6(6) . .
F1 Na F1 Be2 71.2(8) 3_455 3_445
O3 Na F1 Be2 -161.3(5) . 3_445
O5 Na F1 Be2 18.3(5) . 3_445
O1 Na F1 Be2 123.2(5) 3_455 3_445
O4 Na F1 Be2 -55.9(5) . 3_445
O2 Na F1 Be2 -176.4(5) . 3_445
Be1 Na F1 Be2 113.2(6) 3_455 3_445
Be2 Na F1 Be2 35.2(4) 1_455 3_445
Be1 Na F1 Be2 -135.3(5) 3 3_445
Be1 Na F1 Be2 151.9(8) . 3_445
F1 Na F1 Be1 -80.7(9) 3_455 .
O3 Na F1 Be1 46.8(7) . .
O5 Na F1 Be1 -133.6(6) . .
O1 Na F1 Be1 -28.7(7) 3_455 .
O4 Na F1 Be1 152.2(6) . .
O2 Na F1 Be1 31.7(6) . .
Be1 Na F1 Be1 -38.7(5) 3_455 .
Be2 Na F1 Be1 -151.9(8) 3_445 .
Be2 Na F1 Be1 -116.7(6) 1_455 .
Be1 Na F1 Be1 72.8(6) 3 .
F1 Na F1 Na 180.0 3_455 3_545
O3 Na F1 Na -52.6(9) . 3_545
O5 Na F1 Na 127.1(7) . 3_545
O1 Na F1 Na -128.0(6) 3_455 3_545
O4 Na F1 Na 52.9(8) . 3_545
O2 Na F1 Na -67.6(7) . 3_545
Be1 Na F1 Na -138.0(5) 3_455 3_545
Be2 Na F1 Na 108.8(8) 3_445 3_545
Be2 Na F1 Na 144.0(5) 1_455 3_545
Be1 Na F1 Na -26.5(8) 3 3_545
Be1 Na F1 Na -99.3(9) . 3_545
